data_4347335
loop_
_publ_author_name
'Leung, Wing-Por'
'Chan, Yuk-Chi'
'So, Cheuk-Wai'
'Mak, Thomas C. W.'

_publ_section_title
;
 Reactivity Study of a Pyridyl-1-azaallylgermanium(I) Dimer: Synthesis of
 Heavier Ether and Ester Analogues of Germanium.
;
_journal_issue 7
_journal_name_full 'Inorganic chemistry'
_journal_page_first 3553
_journal_page_last 3557
_journal_paper_doi 10.1021/acs.inorgchem.6b00026
_journal_volume 55
_journal_year 2016
_chemical_formula_sum 'C40 H59 Ge2 N4 O0.5 Si4 Te2'
_chemical_formula_weight 1116.65
_space_group_crystal_system triclinic
_space_group_IT_number 2
_space_group_name_Hall '-P 1'
_space_group_name_H-M_alt 'P -1'
_atom_sites_solution_hydrogens geom
_cell_angle_alpha 84.4139(17)
_cell_angle_beta 73.5680(15)
_cell_angle_gamma 70.8713(16)
_cell_formula_units_Z 2
_cell_length_a 11.4954(3)
_cell_length_b 12.3514(4)
_cell_length_c 18.8350(5)
_cell_measurement_reflns_used 9993
_cell_measurement_temperature 103.(2)
_cell_measurement_theta_max 30.3248
_cell_measurement_theta_min 2.1671
_cell_volume 2423.39(12)
_computing_cell_refinement 'SAINT V8.34A (Bruker AXS Inc., 2013)'
_computing_data_collection 'APEX2 (Bruker AXS Inc., 2013)'
_computing_data_reduction 'SAINT V8.34A (Bruker AXS Inc., 2013)'
_computing_molecular_graphics 'XP (Bruker AXS Inc., 2013)'
_computing_publication_material 'APEX2 (Bruker AXS Inc., 2013)'
_computing_structure_refinement 'SHELXL-2013 (Sheldrick, 2013)'
_diffrn_ambient_temperature 103.(2)
_diffrn_detector_area_resol_mean 8.3333
_diffrn_measured_fraction_theta_full 0.994
_diffrn_measured_fraction_theta_max 0.994
_diffrn_measurement_device_type 'CCD area detector'
_diffrn_measurement_method 'phi and omega scans'
_diffrn_radiation_monochromator graphite
_diffrn_radiation_type MoK\a
_diffrn_radiation_wavelength 0.71073
_diffrn_reflns_av_R_equivalents 0.0580
_diffrn_reflns_av_unetI/netI 0.0387
_diffrn_reflns_limit_h_max 16
_diffrn_reflns_limit_h_min -16
_diffrn_reflns_limit_k_max 17
_diffrn_reflns_limit_k_min -17
_diffrn_reflns_limit_l_max 27
_diffrn_reflns_limit_l_min -27
_diffrn_reflns_number 111290
_diffrn_reflns_theta_full 31.07
_diffrn_reflns_theta_max 31.07
_diffrn_reflns_theta_min 2.56
_diffrn_source 'fine-focus sealed tube'
_exptl_absorpt_coefficient_mu 2.551
_exptl_absorpt_correction_T_max 0.60
_exptl_absorpt_correction_T_min 0.42
_exptl_absorpt_correction_type multi-scan
_exptl_absorpt_process_details 'SADABS V2012/1 (Bruker AXS Inc.)'
_exptl_crystal_colour black
_exptl_crystal_density_diffrn 1.530
_exptl_crystal_density_method 'not measured'
_exptl_crystal_description block
_exptl_crystal_F_000 1110
_exptl_crystal_size_max 0.340
_exptl_crystal_size_mid 0.240
_exptl_crystal_size_min 0.220
_refine_diff_density_max 1.906
_refine_diff_density_min -1.909
_refine_ls_extinction_method none
_refine_ls_goodness_of_fit_ref 1.051
_refine_ls_hydrogen_treatment constr
_refine_ls_matrix_type full
_refine_ls_number_parameters 510
_refine_ls_number_reflns 15462
_refine_ls_number_restraints 3
_refine_ls_restrained_S_all 1.050
_refine_ls_R_factor_all 0.0530
_refine_ls_R_factor_gt 0.0341
_refine_ls_shift/su_max 0.001
_refine_ls_shift/su_mean 0.000
_refine_ls_structure_factor_coef Fsqd
_refine_ls_weighting_details 'w=1/[\s^2^(Fo^2^)+(0.0257P)^2^+3.9783P] where P=(Fo^2^+2Fc^2^)/3'
_refine_ls_weighting_scheme calc
_refine_ls_wR_factor_gt 0.0704
_refine_ls_wR_factor_ref 0.0777
_reflns_number_gt 12165
_reflns_number_total 15462
_reflns_threshold_expression 'I > 2\s(I)'
_cod_data_source_file ic6b00026_si_002.cif
_cod_data_source_block I
_cod_original_formula_sum 'C40 H59 Ge2 N4 O0.50 Si4 Te2'
_cod_database_code 4347335

loop_
_space_group_symop_operation_xyz
'x, y, z'
'-x, -y, -z'

loop_
_atom_site_type_symbol
_atom_site_label
_atom_site_fract_x
_atom_site_fract_y
_atom_site_fract_z
_atom_site_U_iso_or_equiv
_atom_site_adp_type
_atom_site_calc_flag
_atom_site_refinement_flags_adp
_atom_site_refinement_flags_occupancy
_atom_site_refinement_flags_posn
_atom_site_occupancy
_atom_site_disorder_assembly
_atom_site_disorder_group
Te Te1 0.53755(2) 0.24961(2) 0.30610(2) 0.01545(4) Uani d . . . 1 . .
Te Te2 0.87246(2) 0.09651(2) 0.38952(2) 0.03020(5) Uani d . . . 1 . .
Ge Ge1 0.61350(3) 0.39622(2) 0.36534(2) 0.01501(6) Uani d . . . 1 . .
Ge Ge2 0.72216(2) 0.07730(2) 0.32631(2) 0.01493(6) Uani d . . . 1 . .
C C1 0.3695(3) 0.5616(3) 0.43906(15) 0.0216(5) Uani d . . . 1 . .
H H1 0.3975 0.5264 0.481 0.026 Uiso calc U . R 1 . .
C C2 0.2589(3) 0.6516(3) 0.45013(16) 0.0273(6) Uani d . . . 1 . .
H H2 0.2118 0.6794 0.4985 0.033 Uiso calc U . R 1 . .
C C3 0.2169(3) 0.7017(3) 0.38837(16) 0.0263(6) Uani d . . . 1 . .
H H3 0.1401 0.7641 0.3939 0.032 Uiso calc U . R 1 . .
C C4 0.2889(2) 0.6590(2) 0.31937(14) 0.0184(5) Uani d . . . 1 . .
H H4 0.26 0.6918 0.2772 0.022 Uiso calc U . R 1 . .
C C5 0.4041(2) 0.5682(2) 0.30949(14) 0.0144(5) Uani d . . . 1 . .
C C6 0.4846(2) 0.5294(2) 0.23507(13) 0.0127(4) Uani d . . . 1 . .
C C7 0.2526(3) 0.4800(3) 0.21555(16) 0.0237(6) Uani d . . . 1 . .
H H7A 0.2152 0.4601 0.1799 0.035 Uiso calc U . R 1 . .
H H7B 0.1903 0.5455 0.2451 0.035 Uiso calc U . R 1 . .
H H7C 0.2753 0.4143 0.2483 0.035 Uiso calc U . R 1 . .
C C8 0.3477(3) 0.6516(2) 0.10990(15) 0.0204(5) Uani d . . . 1 . .
H H8A 0.423 0.6658 0.0754 0.031 Uiso calc U . R 1 . .
H H8B 0.3016 0.7167 0.1436 0.031 Uiso calc U . R 1 . .
H H8C 0.2915 0.6422 0.082 0.031 Uiso calc U . R 1 . .
C C9 0.4968(3) 0.3989(2) 0.09807(15) 0.0220(6) Uani d . . . 1 . .
H H9A 0.4432 0.385 0.07 0.033 Uiso calc U . R 1 . .
H H9B 0.5302 0.3292 0.1253 0.033 Uiso calc U . R 1 . .
H H9C 0.5681 0.4198 0.0639 0.033 Uiso calc U . R 1 . .
C C10 0.6161(2) 0.4963(2) 0.22131(14) 0.0141(5) Uani d . . . 1 . .
C C11 0.6968(2) 0.4840(2) 0.14333(14) 0.0171(5) Uani d . . . 1 . .
C C12 0.6809(3) 0.5738(3) 0.09246(15) 0.0212(5) Uani d . . . 1 . .
H H12 0.6156 0.6445 0.1072 0.025 Uiso calc U . R 1 . .
C C13 0.7590(3) 0.5613(3) 0.02061(16) 0.0298(7) Uani d . . . 1 . .
H H13 0.7481 0.6236 -0.0134 0.036 Uiso calc U . R 1 . .
C C14 0.8531(3) 0.4576(3) -0.00149(17) 0.0348(8) Uani d . . . 1 . .
H H14 0.9059 0.4483 -0.0509 0.042 Uiso calc U . R 1 . .
C C15 0.8701(3) 0.3679(3) 0.04829(18) 0.0331(7) Uani d . . . 1 . .
H H15 0.9346 0.297 0.033 0.04 Uiso calc U . R 1 . .
C C16 0.7933(3) 0.3807(3) 0.12073(16) 0.0226(6) Uani d . . . 1 . .
H H16 0.8065 0.3191 0.1549 0.027 Uiso calc U . R 1 . .
C C17 0.8493(4) 0.6159(3) 0.2039(2) 0.0418(9) Uani d . . . 1 . .
H H17A 0.8667 0.5906 0.1531 0.063 Uiso calc U . R 1 . .
H H17B 0.9216 0.6371 0.2089 0.063 Uiso calc U . R 1 . .
H H17C 0.7718 0.6824 0.215 0.063 Uiso calc U . R 1 . .
C C18 0.8138(3) 0.5455(3) 0.36296(18) 0.0352(8) Uani d . . . 1 . .
H H18A 0.7367 0.6115 0.3783 0.053 Uiso calc U . R 1 . .
H H18B 0.8892 0.5675 0.3611 0.053 Uiso calc U . R 1 . .
H H18C 0.809 0.4828 0.3986 0.053 Uiso calc U . R 1 . .
C C19 0.9672(3) 0.3670(3) 0.2450(2) 0.0377(8) Uani d . . . 1 . .
H H19A 0.9487 0.3023 0.2751 0.057 Uiso calc U . R 1 . .
H H19B 1.041 0.3801 0.2546 0.057 Uiso calc U . R 1 . .
H H19C 0.9862 0.3498 0.1925 0.057 Uiso calc U . R 1 . .
C C20 0.6532(3) -0.0784(2) 0.44653(15) 0.0227(6) Uani d . . . 1 . .
H H20 0.704 -0.0526 0.4687 0.027 Uiso calc U . R 1 . .
C C21 0.5947(3) -0.1566(3) 0.48395(16) 0.0281(6) Uani d . . . 1 . .
H H21 0.6047 -0.1844 0.5314 0.034 Uiso calc U . R 1 . .
C C22 0.5213(3) -0.1935(3) 0.45108(17) 0.0306(7) Uani d . . . 1 . .
H H22 0.4782 -0.2456 0.4764 0.037 Uiso calc U . R 1 . .
C C23 0.5109(3) -0.1543(3) 0.38124(17) 0.0259(6) Uani d . . . 1 . .
H H23 0.462 -0.1811 0.3582 0.031 Uiso calc U . R 1 . .
C C24 0.5716(2) -0.0754(2) 0.34396(14) 0.0173(5) Uani d . . . 1 . .
C C25 0.5657(2) -0.0364(2) 0.26838(14) 0.0162(5) Uani d . . . 1 . .
C C26 0.2791(3) 0.0428(4) 0.3370(2) 0.0442(9) Uani d . . . 1 . .
H H26A 0.3005 0.0953 0.3632 0.066 Uiso calc U . R 1 . .
H H26B 0.2747 -0.0252 0.3678 0.066 Uiso calc U . R 1 . .
H H26C 0.1962 0.0814 0.3268 0.066 Uiso calc U . R 1 . .
C C27 0.3817(3) -0.1250(3) 0.2100(2) 0.0356(8) Uani d . . . 1 . .
H H27A 0.2902 -0.1119 0.2177 0.053 Uiso calc U . R 1 . .
H H27B 0.4181 -0.1956 0.2357 0.053 Uiso calc U . R 1 . .
H H27C 0.4247 -0.1324 0.157 0.053 Uiso calc U . R 1 . .
C C28 0.3747(3) 0.1215(3) 0.18212(19) 0.0286(6) Uani d . . . 1 . .
H H28A 0.4302 0.0979 0.1325 0.043 Uiso calc U . R 1 . .
H H28B 0.3929 0.1857 0.1984 0.043 Uiso calc U . R 1 . .
H H28C 0.2851 0.1453 0.1809 0.043 Uiso calc U . R 1 . .
C C29 0.6717(2) -0.0186(2) 0.21819(14) 0.0142(5) Uani d . . . 1 . .
C C30 0.6771(2) -0.0075(2) 0.13817(14) 0.0167(5) Uani d . . . 1 . .
C C31 0.6598(3) -0.0907(3) 0.10153(16) 0.0239(6) Uani d . . . 1 . .
H H31 0.6476 -0.1578 0.1273 0.029 Uiso calc U . R 1 . .
C C32 0.6601(3) -0.0768(3) 0.02750(17) 0.0325(7) Uani d . . . 1 . .
H H32 0.6482 -0.134 0.0026 0.039 Uiso calc U . R 1 . .
C C33 0.6781(3) 0.0217(3) -0.01005(17) 0.0372(8) Uani d . . . 1 . .
H H33 0.6768 0.0322 -0.0605 0.045 Uiso calc U . R 1 . .
C C34 0.6976(3) 0.1035(3) 0.02515(17) 0.0299(7) Uani d . . . 1 . .
H H34 0.7107 0.1701 -0.001 0.036 Uiso calc U . R 1 . .
C C35 0.6981(3) 0.0892(2) 0.09926(15) 0.0212(5) Uani d . . . 1 . .
H H35 0.7128 0.1456 0.1234 0.025 Uiso calc U . R 1 . .
C C36 1.0046(3) 0.0615(3) 0.1626(2) 0.0370(8) Uani d . . . 1 . .
H H36A 0.9655 0.1107 0.126 0.056 Uiso calc U . R 1 . .
H H36B 1.0972 0.0313 0.1415 0.056 Uiso calc U . R 1 . .
H H36C 0.9863 0.1063 0.2069 0.056 Uiso calc U . R 1 . .
C C37 0.9670(3) -0.1386(3) 0.10203(16) 0.0246(6) Uani d . . . 1 . .
H H37A 0.9197 -0.1941 0.113 0.037 Uiso calc U . R 1 . .
H H37B 1.0585 -0.1791 0.0836 0.037 Uiso calc U . R 1 . .
H H37C 0.938 -0.0843 0.0643 0.037 Uiso calc U . R 1 . .
C C38 1.0200(3) -0.1634(3) 0.25065(19) 0.0341(7) Uani d . . . 1 . .
H H38A 1.0273 -0.1217 0.29 0.051 Uiso calc U . R 1 . .
H H38B 1.1055 -0.208 0.2222 0.051 Uiso calc U . R 1 . .
H H38C 0.9704 -0.2153 0.2726 0.051 Uiso calc U . R 1 . .
N N1 0.4411(2) 0.52021(19) 0.37100(11) 0.0150(4) Uani d . . . 1 . .
N N2 0.6810(2) 0.47174(19) 0.27535(12) 0.0154(4) Uani d . . . 1 . .
N N3 0.6397(2) -0.03780(19) 0.37890(12) 0.0168(4) Uani d . . . 1 . .
N N4 0.77486(19) -0.00665(18) 0.23746(11) 0.0143(4) Uani d . . . 1 . .
Si Si1 0.39939(7) 0.51816(6) 0.16466(4) 0.01438(13) Uani d . . . 1 . .
Si Si2 0.82616(7) 0.49759(7) 0.26947(4) 0.01891(15) Uani d . . . 1 . .
Si Si3 0.40475(7) -0.00133(7) 0.24790(5) 0.02300(16) Uani d . . . 1 . .
Si Si4 0.93782(7) -0.05936(7) 0.18801(4) 0.01881(15) Uani d . . . 1 . .
O O1 -0.0129(5) 0.4710(4) 0.4982(3) 0.0371(13) Uani d . P D 0.5 A -1
C C39 0.1210(8) 0.3086(8) 0.4249(6) 0.060(3) Uani d . P D 0.5 A -1
H H39A 0.1214 0.2612 0.4698 0.09 Uiso calc U P R 0.5 A -1
H H39B 0.2025 0.2786 0.3876 0.09 Uiso calc U P R 0.5 A -1
H H39C 0.051 0.3068 0.4055 0.09 Uiso calc U P R 0.5 A -1
C C40 0.1025(8) 0.4292(7) 0.4430(5) 0.045(2) Uani d . P D 0.5 A -1
H H40A 0.1747 0.4319 0.4608 0.054 Uiso calc U P R 0.5 A -1
H H40B 0.1003 0.4777 0.3981 0.054 Uiso calc U P R 0.5 A -1
C C41 -0.0428(8) 0.5886(7) 0.5135(5) 0.0379(17) Uani d . P D 0.5 A -1
H H41A -0.0552 0.6355 0.4689 0.045 Uiso calc U P R 0.5 A -1
H H41B 0.0279 0.6014 0.5281 0.045 Uiso calc U P R 0.5 A -1
C C42 -0.1624(9) 0.6221(9) 0.5751(6) 0.056(2) Uani d . P D 0.5 A -1
H H42A -0.2312 0.607 0.5607 0.084 Uiso calc U P R 0.5 A -1
H H42B -0.1865 0.7039 0.5855 0.084 Uiso calc U P R 0.5 A -1
H H42C -0.1482 0.5774 0.6195 0.084 Uiso calc U P R 0.5 A -1

loop_
_atom_site_aniso_label
_atom_site_aniso_U_11
_atom_site_aniso_U_22
_atom_site_aniso_U_33
_atom_site_aniso_U_12
_atom_site_aniso_U_13
_atom_site_aniso_U_23
Te1 0.01773(8) 0.01362(8) 0.01599(8) -0.00479(6) -0.00687(6) 0.00202(6)
Te2 0.02428(10) 0.03826(12) 0.03245(11) -0.00780(8) -0.01394(8) -0.00870(9)
Ge1 0.01749(13) 0.01754(13) 0.01088(12) -0.00501(10) -0.00611(10) 0.00111(10)
Ge2 0.01445(12) 0.01679(13) 0.01366(13) -0.00419(10) -0.00457(10) -0.00063(10)
C1 0.0249(13) 0.0272(14) 0.0110(12) -0.0067(11) -0.0038(10) -0.0006(10)
C2 0.0251(14) 0.0330(16) 0.0152(13) 0.0004(12) -0.0014(11) -0.0066(12)
C3 0.0222(13) 0.0271(15) 0.0205(14) 0.0020(11) -0.0026(11) -0.0016(11)
C4 0.0181(12) 0.0202(13) 0.0150(12) -0.0045(10) -0.0044(10) 0.0027(10)
C5 0.0169(11) 0.0157(12) 0.0131(11) -0.0084(9) -0.0045(9) 0.0008(9)
C6 0.0162(11) 0.0123(11) 0.0101(11) -0.0052(9) -0.0035(9) 0.0007(8)
C7 0.0219(13) 0.0294(15) 0.0230(14) -0.0118(12) -0.0077(11) 0.0031(11)
C8 0.0266(14) 0.0184(13) 0.0160(12) -0.0049(11) -0.0089(11) 0.0018(10)
C9 0.0273(14) 0.0213(14) 0.0190(13) -0.0070(11) -0.0084(11) -0.0035(10)
C10 0.0179(11) 0.0116(11) 0.0134(11) -0.0056(9) -0.0043(9) 0.0010(9)
C11 0.0170(12) 0.0216(13) 0.0148(12) -0.0088(10) -0.0035(9) -0.0016(10)
C12 0.0226(13) 0.0276(15) 0.0170(13) -0.0132(11) -0.0054(10) 0.0021(11)
C13 0.0321(16) 0.0456(19) 0.0175(14) -0.0227(15) -0.0050(12) 0.0057(13)
C14 0.0282(16) 0.060(2) 0.0154(14) -0.0200(16) 0.0039(12) -0.0064(14)
C15 0.0255(15) 0.0428(19) 0.0251(16) -0.0042(14) -0.0011(12) -0.0136(14)
C16 0.0222(13) 0.0264(14) 0.0191(13) -0.0069(11) -0.0042(11) -0.0052(11)
C17 0.055(2) 0.047(2) 0.047(2) -0.0383(19) -0.0305(18) 0.0224(17)
C18 0.0331(17) 0.051(2) 0.0306(17) -0.0188(16) -0.0146(14) -0.0066(15)
C19 0.0195(14) 0.0347(18) 0.060(2) -0.0085(13) -0.0098(15) -0.0095(16)
C20 0.0256(14) 0.0224(14) 0.0157(13) -0.0013(11) -0.0066(11) 0.0018(10)
C21 0.0365(16) 0.0235(15) 0.0162(13) -0.0032(13) -0.0041(12) 0.0068(11)
C22 0.0356(17) 0.0237(15) 0.0262(16) -0.0116(13) 0.0002(13) 0.0107(12)
C23 0.0288(15) 0.0243(15) 0.0254(15) -0.0136(12) -0.0044(12) 0.0057(12)
C24 0.0173(12) 0.0170(12) 0.0151(12) -0.0038(10) -0.0035(9) 0.0028(9)
C25 0.0169(11) 0.0150(12) 0.0179(12) -0.0054(9) -0.0066(10) 0.0018(9)
C26 0.0187(15) 0.066(3) 0.044(2) -0.0105(16) -0.0046(14) 0.0005(19)
C27 0.0446(19) 0.0341(18) 0.045(2) -0.0258(16) -0.0265(16) 0.0136(15)
C28 0.0260(15) 0.0250(15) 0.0391(18) -0.0070(12) -0.0174(13) 0.0033(13)
C29 0.0166(11) 0.0107(11) 0.0155(12) -0.0030(9) -0.0062(9) 0.0007(9)
C30 0.0161(11) 0.0164(12) 0.0156(12) -0.0018(9) -0.0055(9) 0.0012(9)
C31 0.0244(14) 0.0251(14) 0.0232(14) -0.0041(11) -0.0112(11) -0.0040(11)
C32 0.0333(17) 0.0388(18) 0.0242(16) -0.0020(14) -0.0141(13) -0.0083(13)
C33 0.0301(16) 0.055(2) 0.0154(14) 0.0030(15) -0.0080(12) 0.0001(14)
C34 0.0258(15) 0.0339(17) 0.0206(14) -0.0016(13) -0.0044(12) 0.0110(12)
C35 0.0194(12) 0.0218(14) 0.0179(13) -0.0035(10) -0.0033(10) 0.0047(10)
C36 0.0273(16) 0.0351(18) 0.045(2) -0.0171(14) 0.0082(14) -0.0104(15)
C37 0.0208(13) 0.0220(14) 0.0247(14) -0.0021(11) 0.0000(11) -0.0051(11)
C38 0.0258(15) 0.0329(17) 0.0375(18) 0.0069(13) -0.0161(14) -0.0062(14)
N1 0.0180(10) 0.0184(11) 0.0099(9) -0.0065(8) -0.0047(8) -0.0001(8)
N2 0.0166(10) 0.0184(11) 0.0129(10) -0.0071(8) -0.0051(8) 0.0009(8)
N3 0.0178(10) 0.0163(10) 0.0120(10) -0.0013(8) -0.0032(8) 0.0031(8)
N4 0.0135(9) 0.0164(10) 0.0117(10) -0.0038(8) -0.0019(8) -0.0011(8)
Si1 0.0171(3) 0.0162(3) 0.0112(3) -0.0057(3) -0.0059(3) 0.0012(3)
Si2 0.0185(3) 0.0204(4) 0.0216(4) -0.0099(3) -0.0071(3) 0.0011(3)
Si3 0.0197(4) 0.0261(4) 0.0283(4) -0.0115(3) -0.0109(3) 0.0049(3)
Si4 0.0130(3) 0.0185(4) 0.0215(4) -0.0021(3) -0.0017(3) -0.0032(3)
O1 0.029(3) 0.039(4) 0.041(3) -0.008(2) -0.006(2) -0.011(3)
C39 0.041(5) 0.053(5) 0.083(7) -0.003(4) -0.016(5) -0.024(5)
C40 0.027(4) 0.054(5) 0.051(5) -0.009(4) -0.003(4) -0.018(4)
C41 0.033(4) 0.049(5) 0.034(4) -0.019(4) -0.006(4) 0.002(4)
C42 0.041(5) 0.052(6) 0.062(6) -0.008(4) 0.003(4) -0.019(5)

loop_
_atom_type_symbol
_atom_type_description
_atom_type_scat_dispersion_real
_atom_type_scat_dispersion_imag
_atom_type_scat_source
C C 0.0033 0.0016 'International Tables Vol C Tables 4.2.6.8 and 6.1.1.4'
H H 0.0000 0.0000 'International Tables Vol C Tables 4.2.6.8 and 6.1.1.4'
N N 0.0061 0.0033 'International Tables Vol C Tables 4.2.6.8 and 6.1.1.4'
O O 0.0106 0.0060 'International Tables Vol C Tables 4.2.6.8 and 6.1.1.4'
Si Si 0.0817 0.0704 'International Tables Vol C Tables 4.2.6.8 and 6.1.1.4'
Ge Ge 0.1547 1.8001 'International Tables Vol C Tables 4.2.6.8 and 6.1.1.4'
Te Te -0.5308 1.6751 'International Tables Vol C Tables 4.2.6.8 and 6.1.1.4'

loop_
_geom_angle_atom_site_label_1
_geom_angle_atom_site_label_2
_geom_angle_atom_site_label_3
_geom_angle
Ge2 Te1 Ge1 92.714(10)
N2 Ge1 N1 86.77(9)
N2 Ge1 Te1 99.15(6)
N1 Ge1 Te1 90.10(6)
N4 Ge2 N3 89.51(9)
N4 Ge2 Te2 122.80(6)
N3 Ge2 Te2 109.85(6)
N4 Ge2 Te1 102.90(6)
N3 Ge2 Te1 104.77(6)
Te2 Ge2 Te1 121.342(13)
N1 C1 C2 123.0(3)
N1 C1 H1 118.5
C2 C1 H1 118.5
C1 C2 C3 118.2(3)
C1 C2 H2 120.9
C3 C2 H2 120.9
C4 C3 C2 118.7(3)
C4 C3 H3 120.6
C2 C3 H3 120.6
C3 C4 C5 121.8(2)
C3 C4 H4 119.1
C5 C4 H4 119.1
N1 C5 C4 117.9(2)
N1 C5 C6 121.0(2)
C4 C5 C6 121.0(2)
C10 C6 C5 119.4(2)
C10 C6 Si1 123.74(18)
C5 C6 Si1 116.68(17)
Si1 C7 H7A 109.5
Si1 C7 H7B 109.5
H7A C7 H7B 109.5
Si1 C7 H7C 109.5
H7A C7 H7C 109.5
H7B C7 H7C 109.5
Si1 C8 H8A 109.5
Si1 C8 H8B 109.5
H8A C8 H8B 109.5
Si1 C8 H8C 109.5
H8A C8 H8C 109.5
H8B C8 H8C 109.5
Si1 C9 H9A 109.5
Si1 C9 H9B 109.5
H9A C9 H9B 109.5
Si1 C9 H9C 109.5
H9A C9 H9C 109.5
H9B C9 H9C 109.5
N2 C10 C6 124.7(2)
N2 C10 C11 115.9(2)
C6 C10 C11 119.4(2)
C12 C11 C16 118.8(2)
C12 C11 C10 121.8(2)
C16 C11 C10 119.4(2)
C13 C12 C11 120.9(3)
C13 C12 H12 119.6
C11 C12 H12 119.6
C12 C13 C14 119.8(3)
C12 C13 H13 120.1
C14 C13 H13 120.1
C15 C14 C13 120.0(3)
C15 C14 H14 120.0
C13 C14 H14 120.0
C14 C15 C16 120.4(3)
C14 C15 H15 119.8
C16 C15 H15 119.8
C15 C16 C11 120.2(3)
C15 C16 H16 119.9
C11 C16 H16 119.9
Si2 C17 H17A 109.5
Si2 C17 H17B 109.5
H17A C17 H17B 109.5
Si2 C17 H17C 109.5
H17A C17 H17C 109.5
H17B C17 H17C 109.5
Si2 C18 H18A 109.5
Si2 C18 H18B 109.5
H18A C18 H18B 109.5
Si2 C18 H18C 109.5
H18A C18 H18C 109.5
H18B C18 H18C 109.5
Si2 C19 H19A 109.5
Si2 C19 H19B 109.5
H19A C19 H19B 109.5
Si2 C19 H19C 109.5
H19A C19 H19C 109.5
H19B C19 H19C 109.5
N3 C20 C21 121.4(3)
N3 C20 H20 119.3
C21 C20 H20 119.3
C20 C21 C22 118.7(3)
C20 C21 H21 120.7
C22 C21 H21 120.7
C23 C22 C21 119.6(3)
C23 C22 H22 120.2
C21 C22 H22 120.2
C22 C23 C24 120.8(3)
C22 C23 H23 119.6
C24 C23 H23 119.6
N3 C24 C23 118.1(2)
N3 C24 C25 120.5(2)
C23 C24 C25 121.4(2)
C29 C25 C24 119.7(2)
C29 C25 Si3 123.32(19)
C24 C25 Si3 116.75(18)
Si3 C26 H26A 109.5
Si3 C26 H26B 109.5
H26A C26 H26B 109.5
Si3 C26 H26C 109.5
H26A C26 H26C 109.5
H26B C26 H26C 109.5
Si3 C27 H27A 109.5
Si3 C27 H27B 109.5
H27A C27 H27B 109.5
Si3 C27 H27C 109.5
H27A C27 H27C 109.5
H27B C27 H27C 109.5
Si3 C28 H28A 109.5
Si3 C28 H28B 109.5
H28A C28 H28B 109.5
Si3 C28 H28C 109.5
H28A C28 H28C 109.5
H28B C28 H28C 109.5
C25 C29 N4 124.3(2)
C25 C29 C30 119.4(2)
N4 C29 C30 116.3(2)
C31 C30 C35 119.2(3)
C31 C30 C29 121.4(2)
C35 C30 C29 119.4(2)
C30 C31 C32 120.6(3)
C30 C31 H31 119.7
C32 C31 H31 119.7
C31 C32 C33 119.5(3)
C31 C32 H32 120.3
C33 C32 H32 120.3
C34 C33 C32 120.5(3)
C34 C33 H33 119.7
C32 C33 H33 119.7
C33 C34 C35 120.0(3)
C33 C34 H34 120.0
C35 C34 H34 120.0
C34 C35 C30 120.2(3)
C34 C35 H35 119.9
C30 C35 H35 119.9
Si4 C36 H36A 109.5
Si4 C36 H36B 109.5
H36A C36 H36B 109.5
Si4 C36 H36C 109.5
H36A C36 H36C 109.5
H36B C36 H36C 109.5
Si4 C37 H37A 109.5
Si4 C37 H37B 109.5
H37A C37 H37B 109.5
Si4 C37 H37C 109.5
H37A C37 H37C 109.5
H37B C37 H37C 109.5
Si4 C38 H38A 109.5
Si4 C38 H38B 109.5
H38A C38 H38B 109.5
Si4 C38 H38C 109.5
H38A C38 H38C 109.5
H38B C38 H38C 109.5
C1 N1 C5 120.3(2)
C1 N1 Ge1 116.93(17)
C5 N1 Ge1 122.47(17)
C10 N2 Si2 126.07(17)
C10 N2 Ge1 118.29(16)
Si2 N2 Ge1 115.59(11)
C20 N3 C24 121.3(2)
C20 N3 Ge2 120.95(19)
C24 N3 Ge2 117.73(17)
C29 N4 Si4 126.70(17)
C29 N4 Ge2 111.74(16)
Si4 N4 Ge2 121.56(12)
C9 Si1 C7 105.47(13)
C9 Si1 C8 107.96(13)
C7 Si1 C8 107.44(13)
C9 Si1 C6 112.04(12)
C7 Si1 C6 107.91(12)
C8 Si1 C6 115.48(12)
N2 Si2 C19 112.60(13)
N2 Si2 C17 111.92(13)
C19 Si2 C17 110.25(19)
N2 Si2 C18 106.71(13)
C19 Si2 C18 108.21(17)
C17 Si2 C18 106.85(17)
C28 Si3 C26 106.82(17)
C28 Si3 C27 107.65(15)
C26 Si3 C27 108.22(18)
C28 Si3 C25 112.96(13)
C26 Si3 C25 107.30(14)
C27 Si3 C25 113.60(14)
N4 Si4 C36 109.62(13)
N4 Si4 C38 106.47(13)
C36 Si4 C38 111.32(17)
N4 Si4 C37 114.06(12)
C36 Si4 C37 108.47(15)
C38 Si4 C37 106.89(14)
C40 O1 C41 112.7(6)
C40 C39 H39A 109.5
C40 C39 H39B 109.5
H39A C39 H39B 109.5
C40 C39 H39C 109.5
H39A C39 H39C 109.5
H39B C39 H39C 109.5
O1 C40 C39 109.4(7)
O1 C40 H40A 109.8
C39 C40 H40A 109.8
O1 C40 H40B 109.8
C39 C40 H40B 109.8
H40A C40 H40B 108.2
O1 C41 C42 108.1(7)
O1 C41 H41A 110.1
C42 C41 H41A 110.1
O1 C41 H41B 110.1
C42 C41 H41B 110.1
H41A C41 H41B 108.4
C41 C42 H42A 109.5
C41 C42 H42B 109.5
H42A C42 H42B 109.5
C41 C42 H42C 109.5
H42A C42 H42C 109.5
H42B C42 H42C 109.5

loop_
_geom_bond_atom_site_label_1
_geom_bond_atom_site_label_2
_geom_bond_distance
Te1 Ge2 2.5530(3)
Te1 Ge1 2.6957(3)
Te2 Ge2 2.4385(3)
Ge1 N2 1.941(2)
Ge1 N1 2.051(2)
Ge2 N4 1.896(2)
Ge2 N3 1.995(2)
C1 N1 1.356(3)
C1 C2 1.365(4)
C1 H1 0.95
C2 C3 1.397(4)
C2 H2 0.95
C3 C4 1.375(4)
C3 H3 0.95
C4 C5 1.405(4)
C4 H4 0.95
C5 N1 1.362(3)
C5 C6 1.469(3)
C6 C10 1.383(3)
C6 Si1 1.897(2)
C7 Si1 1.873(3)
C7 H7A 0.98
C7 H7B 0.98
C7 H7C 0.98
C8 Si1 1.873(3)
C8 H8A 0.98
C8 H8B 0.98
C8 H8C 0.98
C9 Si1 1.866(3)
C9 H9A 0.98
C9 H9B 0.98
C9 H9C 0.98
C10 N2 1.381(3)
C10 C11 1.491(4)
C11 C12 1.393(4)
C11 C16 1.396(4)
C12 C13 1.387(4)
C12 H12 0.95
C13 C14 1.388(5)
C13 H13 0.95
C14 C15 1.380(5)
C14 H14 0.95
C15 C16 1.391(4)
C15 H15 0.95
C16 H16 0.95
C17 Si2 1.858(3)
C17 H17A 0.98
C17 H17B 0.98
C17 H17C 0.98
C18 Si2 1.865(3)
C18 H18A 0.98
C18 H18B 0.98
C18 H18C 0.98
C19 Si2 1.857(3)
C19 H19A 0.98
C19 H19B 0.98
C19 H19C 0.98
C20 N3 1.355(3)
C20 C21 1.380(4)
C20 H20 0.95
C21 C22 1.381(5)
C21 H21 0.95
C22 C23 1.381(4)
C22 H22 0.95
C23 C24 1.402(4)
C23 H23 0.95
C24 N3 1.360(3)
C24 C25 1.471(4)
C25 C29 1.383(4)
C25 Si3 1.899(3)
C26 Si3 1.868(4)
C26 H26A 0.98
C26 H26B 0.98
C26 H26C 0.98
C27 Si3 1.870(3)
C27 H27A 0.98
C27 H27B 0.98
C27 H27C 0.98
C28 Si3 1.868(3)
C28 H28A 0.98
C28 H28B 0.98
C28 H28C 0.98
C29 N4 1.388(3)
C29 C30 1.485(3)
C30 C31 1.386(4)
C30 C35 1.393(4)
C31 C32 1.387(4)
C31 H31 0.95
C32 C33 1.391(5)
C32 H32 0.95
C33 C34 1.369(5)
C33 H33 0.95
C34 C35 1.391(4)
C34 H34 0.95
C35 H35 0.95
C36 Si4 1.857(3)
C36 H36A 0.98
C36 H36B 0.98
C36 H36C 0.98
C37 Si4 1.866(3)
C37 H37A 0.98
C37 H37B 0.98
C37 H37C 0.98
C38 Si4 1.865(3)
C38 H38A 0.98
C38 H38B 0.98
C38 H38C 0.98
N2 Si2 1.771(2)
N4 Si4 1.770(2)
O1 C40 1.408(9)
O1 C41 1.418(9)
C39 C40 1.494(10)
C39 H39A 0.98
C39 H39B 0.98
C39 H39C 0.98
C40 H40A 0.99
C40 H40B 0.99
C41 C42 1.492(10)
C41 H41A 0.99
C41 H41B 0.99
C42 H42A 0.98
C42 H42B 0.98
C42 H42C 0.98
